data_2233523
loop_
_publ_author_name
'Otsuka, Kyohei'
'Ishida, Shintaro'
'Kyushin, Soichiro'

_publ_section_title
;
 1,1,4,4-Tetra-<i>tert</i>-butyl-1,4-dichloro-2,2,3,3-tetraphenyltetrasilane
;
_journal_coeditor_code IS5036
_journal_issue 2
_journal_name_full 'Acta Crystallographica Section E'
_journal_page_first o424
_journal_paper_doi 10.1107/S1600536812000669
_journal_volume 68
_journal_year 2012
_chemical_formula_iupac 'C40 H56 Cl2 Si4'
_chemical_formula_moiety 'C40 H56 Cl2 Si4'
_chemical_formula_sum 'C40 H56 Cl2 Si4'
_chemical_formula_weight 720.11
_chemical_melting_point_gt 517
_chemical_melting_point_lt 520
_chemical_name_systematic
;
1,1,4,4-Tetra-<i>tert</i>-butyl-1,4-dichloro-2,2,3,3-tetraphenyltetrasilane
;
_space_group_IT_number 14
_symmetry_cell_setting monoclinic
_symmetry_space_group_name_Hall '-P 2yn'
_symmetry_space_group_name_H-M 'P 1 21/n 1'
_atom_sites_solution_hydrogens geom
_atom_sites_solution_primary direct
_atom_sites_solution_secondary difmap
_cell_angle_alpha 90.0000
_cell_angle_beta 105.7717(7)
_cell_angle_gamma 90.0000
_cell_formula_units_Z 2
_cell_length_a 9.6981(8)
_cell_length_b 15.3893(11)
_cell_length_c 13.8546(11)
_cell_measurement_reflns_used 9597
_cell_measurement_temperature 153(2)
_cell_measurement_theta_max 28.2812
_cell_measurement_theta_min 1.3231
_cell_volume 1989.9(3)
_computing_cell_refinement '<i>CrystalClear</i> (Rigaku, 2003)'
_computing_data_collection '<i>CrystalClear</i> (Rigaku, 2003)'
_computing_data_reduction '<i>CrystalClear</i> (Rigaku, 2003)'
_computing_molecular_graphics '<i>ORTEP-3</i> (Farrugia, 1997)'
_computing_publication_material
;
<i>SHELXL97</i> (Sheldrick, 2008) and
<i>Yadokari-XG 2009</i> (Kabuto <i>et al.</i>, 2009)
;
_computing_structure_refinement '<i>SHELXL97</i> (Sheldrick, 2008)'
_computing_structure_solution '<i>SIR2004</i> (Burla <i>et al.</i>, 2005)'
_diffrn_ambient_temperature 153(2)
_diffrn_detector_area_resol_mean 10.00
_diffrn_measured_fraction_theta_full 0.992
_diffrn_measured_fraction_theta_max 0.992
_diffrn_measurement_device_type 'Rigaku RAXIS-IV imaging plate'
_diffrn_measurement_method \w
_diffrn_radiation_monochromator graphite
_diffrn_radiation_source 'rotating anode'
_diffrn_radiation_type 'Mo K\a'
_diffrn_radiation_wavelength 0.71073
_diffrn_reflns_av_R_equivalents 0.0195
_diffrn_reflns_av_sigmaI/netI 0.0187
_diffrn_reflns_limit_h_max 12
_diffrn_reflns_limit_h_min -12
_diffrn_reflns_limit_k_max 20
_diffrn_reflns_limit_k_min -20
_diffrn_reflns_limit_l_max 18
_diffrn_reflns_limit_l_min -18
_diffrn_reflns_number 12290
_diffrn_reflns_theta_full 28.28
_diffrn_reflns_theta_max 28.28
_diffrn_reflns_theta_min 2.02
_exptl_absorpt_coefficient_mu 0.311
_exptl_absorpt_correction_T_max 0.9696
_exptl_absorpt_correction_T_min 0.9126
_exptl_absorpt_correction_type multi-scan
_exptl_absorpt_process_details '(<i>REQAB</i>; Jacobson, 1998)'
_exptl_crystal_colour colourless
_exptl_crystal_density_diffrn 1.202
_exptl_crystal_density_method 'not measured'
_exptl_crystal_description prism
_exptl_crystal_F_000 772
_exptl_crystal_size_max 0.30
_exptl_crystal_size_mid 0.10
_exptl_crystal_size_min 0.10
_refine_diff_density_max 0.316
_refine_diff_density_min -0.320
_refine_ls_extinction_method none
_refine_ls_goodness_of_fit_ref 1.097
_refine_ls_hydrogen_treatment constr
_refine_ls_matrix_type full
_refine_ls_number_parameters 214
_refine_ls_number_reflns 4895
_refine_ls_number_restraints 0
_refine_ls_restrained_S_all 1.097
_refine_ls_R_factor_all 0.0382
_refine_ls_R_factor_gt 0.0374
_refine_ls_shift/su_max 0.000
_refine_ls_shift/su_mean 0.000
_refine_ls_structure_factor_coef Fsqd
_refine_ls_weighting_details 'w = 1/[\s^2^(Fo^2^)+(0.0373P)^2^+1.7041P] where P = (Fo^2^+2Fc^2^)/3'
_refine_ls_weighting_scheme calc
_refine_ls_wR_factor_gt 0.0933
_refine_ls_wR_factor_ref 0.0937
_reflns_number_gt 4826
_reflns_number_total 4895
_reflns_threshold_expression >2sigma(I)
_cod_data_source_file is5036.cif
_cod_data_source_block I
_cod_original_sg_symbol_H-M 'P 21/n'
_cod_database_code 2233523
_cod_database_fobs_code 2233523

loop_
_symmetry_equiv_pos_as_xyz
'x, y, z'
'-x+1/2, y+1/2, -z+1/2'
'-x, -y, -z'
'x-1/2, -y-1/2, z-1/2'

loop_
_atom_site_type_symbol
_atom_site_label
_atom_site_fract_x
_atom_site_fract_y
_atom_site_fract_z
_atom_site_U_iso_or_equiv
_atom_site_adp_type
_atom_site_calc_flag
_atom_site_refinement_flags
_atom_site_occupancy
Si Si1 0.31115(4) 0.00675(2) 0.27448(3) 0.01114(9) Uani d . 1
Si Si2 0.52023(4) -0.00985(2) 0.41781(3) 0.00975(9) Uani d . 1
Cl Cl1 0.23186(4) 0.12785(2) 0.30352(3) 0.01879(9) Uani d . 1
C C1 0.37002(17) 0.02227(11) 0.15322(11) 0.0199(3) Uani d . 1
C C2 0.4726(2) -0.05206(14) 0.14543(13) 0.0315(4) Uani d . 1
H H1 0.4230 -0.1078 0.1431 0.047 Uiso calc R 1
H H2 0.5563 -0.0508 0.2040 0.047 Uiso calc R 1
H H3 0.5036 -0.0449 0.0843 0.047 Uiso calc R 1
C C3 0.24115(19) 0.02135(13) 0.05901(12) 0.0274(4) Uani d . 1
H H4 0.2749 0.0307 -0.0007 0.041 Uiso calc R 1
H H5 0.1742 0.0677 0.0640 0.041 Uiso calc R 1
H H6 0.1924 -0.0349 0.0539 0.041 Uiso calc R 1
C C4 0.4457(2) 0.11019(13) 0.15219(13) 0.0296(4) Uani d . 1
H H7 0.5316 0.1129 0.2091 0.044 Uiso calc R 1
H H8 0.3805 0.1575 0.1574 0.044 Uiso calc R 1
H H9 0.4731 0.1160 0.0894 0.044 Uiso calc R 1
C C5 0.14973(15) -0.07002(9) 0.25896(11) 0.0165(3) Uani d . 1
C C6 0.16775(19) -0.15608(11) 0.20623(15) 0.0306(4) Uani d . 1
H H10 0.2618 -0.1812 0.2386 0.046 Uiso calc R 1
H H11 0.1604 -0.1447 0.1354 0.046 Uiso calc R 1
H H12 0.0924 -0.1969 0.2113 0.046 Uiso calc R 1
C C7 0.13114(18) -0.09028(13) 0.36307(13) 0.0288(4) Uani d . 1
H H13 0.0449 -0.1256 0.3559 0.043 Uiso calc R 1
H H14 0.1217 -0.0358 0.3974 0.043 Uiso calc R 1
H H15 0.2150 -0.1223 0.4024 0.043 Uiso calc R 1
C C8 0.00900(16) -0.02761(11) 0.19730(12) 0.0216(3) Uani d . 1
H H16 -0.0712 -0.0673 0.1939 0.032 Uiso calc R 1
H H17 0.0158 -0.0153 0.1293 0.032 Uiso calc R 1
H H18 -0.0069 0.0267 0.2296 0.032 Uiso calc R 1
C C9 0.63923(14) 0.08247(9) 0.39841(10) 0.0129(3) Uani d . 1
C C10 0.60184(15) 0.16802(9) 0.41542(11) 0.0154(3) Uani d . 1
H H19 0.5174 0.1780 0.4360 0.018 Uiso calc R 1
C C11 0.68493(17) 0.23859(10) 0.40297(13) 0.0224(3) Uani d . 1
H H20 0.6580 0.2958 0.4161 0.027 Uiso calc R 1
C C12 0.80733(18) 0.22523(11) 0.37132(14) 0.0283(4) Uani d . 1
H H21 0.8644 0.2732 0.3625 0.034 Uiso calc R 1
C C13 0.84559(18) 0.14169(12) 0.35275(14) 0.0269(4) Uani d . 1
H H22 0.9293 0.1325 0.3310 0.032 Uiso calc R 1
C C14 0.76306(16) 0.07092(10) 0.36547(11) 0.0183(3) Uani d . 1
H H23 0.7907 0.0140 0.3517 0.022 Uiso calc R 1
C C15 0.61049(15) -0.11866(9) 0.41486(10) 0.0125(3) Uani d . 1
C C16 0.75912(16) -0.13158(10) 0.44964(12) 0.0189(3) Uani d . 1
H H24 0.8197 -0.0833 0.4739 0.023 Uiso calc R 1
C C17 0.81957(17) -0.21366(11) 0.44931(13) 0.0242(3) Uani d . 1
H H25 0.9206 -0.2204 0.4717 0.029 Uiso calc R 1
C C18 0.73361(19) -0.28541(11) 0.41658(13) 0.0247(3) Uani d . 1
H H26 0.7753 -0.3413 0.4168 0.030 Uiso calc R 1
C C19 0.58640(19) -0.27512(11) 0.38349(13) 0.0255(3) Uani d . 1
H H27 0.5264 -0.3241 0.3617 0.031 Uiso calc R 1
C C20 0.52687(16) -0.19285(10) 0.38224(12) 0.0195(3) Uani d . 1
H H28 0.4258 -0.1866 0.3584 0.023 Uiso calc R 1

loop_
_atom_site_aniso_label
_atom_site_aniso_U_11
_atom_site_aniso_U_22
_atom_site_aniso_U_33
_atom_site_aniso_U_12
_atom_site_aniso_U_13
_atom_site_aniso_U_23
Si1 0.00980(17) 0.01148(18) 0.01079(17) 0.00034(13) 0.00048(13) -0.00035(13)
Si2 0.00847(17) 0.00997(17) 0.01055(17) 0.00025(12) 0.00215(13) -0.00022(12)
Cl1 0.01666(17) 0.01261(16) 0.02527(19) 0.00270(12) 0.00259(13) -0.00031(12)
C1 0.0185(7) 0.0299(8) 0.0111(6) 0.0007(6) 0.0036(5) 0.0007(6)
C2 0.0296(9) 0.0477(11) 0.0194(8) 0.0128(8) 0.0104(7) -0.0017(7)
C3 0.0251(8) 0.0420(10) 0.0124(7) -0.0017(7) 0.0005(6) 0.0021(7)
C4 0.0291(9) 0.0424(10) 0.0174(7) -0.0104(8) 0.0064(6) 0.0062(7)
C5 0.0122(6) 0.0142(6) 0.0187(7) -0.0024(5) -0.0033(5) 0.0010(5)
C6 0.0233(8) 0.0164(7) 0.0421(10) -0.0018(6) -0.0079(7) -0.0074(7)
C7 0.0211(8) 0.0375(10) 0.0238(8) -0.0132(7) -0.0011(6) 0.0097(7)
C8 0.0134(7) 0.0223(7) 0.0246(8) -0.0004(6) -0.0024(6) 0.0012(6)
C9 0.0115(6) 0.0152(6) 0.0111(6) -0.0019(5) 0.0015(5) 0.0014(5)
C10 0.0136(6) 0.0152(6) 0.0158(6) 0.0001(5) 0.0015(5) 0.0011(5)
C11 0.0200(7) 0.0154(7) 0.0276(8) -0.0031(6) -0.0007(6) 0.0031(6)
C12 0.0208(8) 0.0245(8) 0.0385(10) -0.0106(6) 0.0064(7) 0.0077(7)
C13 0.0175(7) 0.0319(9) 0.0344(9) -0.0043(7) 0.0123(7) 0.0045(7)
C14 0.0159(6) 0.0198(7) 0.0210(7) -0.0004(5) 0.0081(5) 0.0007(5)
C15 0.0131(6) 0.0131(6) 0.0116(6) 0.0027(5) 0.0037(5) 0.0003(5)
C16 0.0146(7) 0.0167(7) 0.0242(7) 0.0011(5) 0.0033(5) 0.0001(6)
C17 0.0153(7) 0.0240(8) 0.0328(9) 0.0089(6) 0.0057(6) 0.0044(6)
C18 0.0277(8) 0.0176(7) 0.0298(8) 0.0100(6) 0.0095(7) -0.0009(6)
C19 0.0255(8) 0.0161(7) 0.0318(9) -0.0001(6) 0.0027(7) -0.0076(6)
C20 0.0150(6) 0.0172(7) 0.0235(7) 0.0018(5) 0.0001(5) -0.0041(6)

loop_
_atom_type_symbol
_atom_type_description
_atom_type_scat_dispersion_real
_atom_type_scat_dispersion_imag
_atom_type_scat_source
C C 0.0033 0.0016 'International Tables Vol C Tables 4.2.6.8 and 6.1.1.4'
H H 0.0000 0.0000 'International Tables Vol C Tables 4.2.6.8 and 6.1.1.4'
Si Si 0.0817 0.0704 'International Tables Vol C Tables 4.2.6.8 and 6.1.1.4'
Cl Cl 0.1484 0.1585 'International Tables Vol C Tables 4.2.6.8 and 6.1.1.4'

loop_
_geom_angle_atom_site_label_1
_geom_angle_atom_site_label_2
_geom_angle_atom_site_label_3
_geom_angle_site_symmetry_1
_geom_angle_site_symmetry_3
_geom_angle
C5 Si1 C1 . . 113.73(7)
C5 Si1 Cl1 . . 103.73(5)
C1 Si1 Cl1 . . 105.53(5)
C5 Si1 Si2 . . 119.87(5)
C1 Si1 Si2 . . 110.17(5)
Cl1 Si1 Si2 . . 101.79(2)
C15 Si2 C9 . . 110.90(6)
C15 Si2 Si2 . 3_656 108.86(5)
C9 Si2 Si2 . 3_656 107.38(5)
C15 Si2 Si1 . . 111.23(5)
C9 Si2 Si1 . . 102.12(4)
Si2 Si2 Si1 3_656 . 116.09(2)
C3 C1 C2 . . 108.93(14)
C3 C1 C4 . . 106.18(14)
C2 C1 C4 . . 109.48(14)
C3 C1 Si1 . . 111.84(11)
C2 C1 Si1 . . 108.59(11)
C4 C1 Si1 . . 111.77(11)
C1 C2 H1 . . 109.5
C1 C2 H2 . . 109.5
H1 C2 H2 . . 109.5
C1 C2 H3 . . 109.5
H1 C2 H3 . . 109.5
H2 C2 H3 . . 109.5
C1 C3 H4 . . 109.5
C1 C3 H5 . . 109.5
H4 C3 H5 . . 109.5
C1 C3 H6 . . 109.5
H4 C3 H6 . . 109.5
H5 C3 H6 . . 109.5
C1 C4 H7 . . 109.5
C1 C4 H8 . . 109.5
H7 C4 H8 . . 109.5
C1 C4 H9 . . 109.5
H7 C4 H9 . . 109.5
H8 C4 H9 . . 109.5
C7 C5 C6 . . 109.13(14)
C7 C5 C8 . . 107.10(13)
C6 C5 C8 . . 107.30(12)
C7 C5 Si1 . . 108.63(10)
C6 C5 Si1 . . 112.68(11)
C8 C5 Si1 . . 111.83(10)
C5 C6 H10 . . 109.5
C5 C6 H11 . . 109.5
H10 C6 H11 . . 109.5
C5 C6 H12 . . 109.5
H10 C6 H12 . . 109.5
H11 C6 H12 . . 109.5
C5 C7 H13 . . 109.5
C5 C7 H14 . . 109.5
H13 C7 H14 . . 109.5
C5 C7 H15 . . 109.5
H13 C7 H15 . . 109.5
H14 C7 H15 . . 109.5
C5 C8 H16 . . 109.5
C5 C8 H17 . . 109.5
H16 C8 H17 . . 109.5
C5 C8 H18 . . 109.5
H16 C8 H18 . . 109.5
H17 C8 H18 . . 109.5
C10 C9 C14 . . 117.10(13)
C10 C9 Si2 . . 119.00(10)
C14 C9 Si2 . . 123.89(11)
C11 C10 C9 . . 121.82(14)
C11 C10 H19 . . 119.1
C9 C10 H19 . . 119.1
C12 C11 C10 . . 119.85(15)
C12 C11 H20 . . 120.1
C10 C11 H20 . . 120.1
C13 C12 C11 . . 119.52(15)
C13 C12 H21 . . 120.2
C11 C12 H21 . . 120.2
C12 C13 C14 . . 120.81(15)
C12 C13 H22 . . 119.6
C14 C13 H22 . . 119.6
C13 C14 C9 . . 120.89(15)
C13 C14 H23 . . 119.6
C9 C14 H23 . . 119.6
C20 C15 C16 . . 116.43(13)
C20 C15 Si2 . . 119.76(10)
C16 C15 Si2 . . 123.69(11)
C17 C16 C15 . . 121.39(14)
C17 C16 H24 . . 119.3
C15 C16 H24 . . 119.3
C18 C17 C16 . . 120.54(14)
C18 C17 H25 . . 119.7
C16 C17 H25 . . 119.7
C19 C18 C17 . . 119.50(14)
C19 C18 H26 . . 120.2
C17 C18 H26 . . 120.2
C18 C19 C20 . . 119.71(15)
C18 C19 H27 . . 120.1
C20 C19 H27 . . 120.1
C19 C20 C15 . . 122.41(14)
C19 C20 H28 . . 118.8
C15 C20 H28 . . 118.8

loop_
_geom_bond_atom_site_label_1
_geom_bond_atom_site_label_2
_geom_bond_site_symmetry_2
_geom_bond_distance
Si1 C5 . 1.9261(15)
Si1 C1 . 1.9306(15)
Si1 Cl1 . 2.0963(5)
Si1 Si2 . 2.4355(5)
Si2 C15 . 1.8951(14)
Si2 C9 . 1.8950(14)
Si2 Si2 3_656 2.4328(7)
C1 C3 . 1.542(2)
C1 C2 . 1.538(2)
C1 C4 . 1.541(2)
C2 H1 . 0.9800
C2 H2 . 0.9800
C2 H3 . 0.9800
C3 H4 . 0.9800
C3 H5 . 0.9800
C3 H6 . 0.9800
C4 H7 . 0.9800
C4 H8 . 0.9800
C4 H9 . 0.9800
C5 C7 . 1.533(2)
C5 C6 . 1.545(2)
C5 C8 . 1.544(2)
C6 H10 . 0.9800
C6 H11 . 0.9800
C6 H12 . 0.9800
C7 H13 . 0.9800
C7 H14 . 0.9800
C7 H15 . 0.9800
C8 H16 . 0.9800
C8 H17 . 0.9800
C8 H18 . 0.9800
C9 C10 . 1.402(2)
C9 C14 . 1.4072(19)
C10 C11 . 1.391(2)
C10 H19 . 0.9500
C11 C12 . 1.388(2)
C11 H20 . 0.9500
C12 C13 . 1.381(3)
C12 H21 . 0.9500
C13 C14 . 1.391(2)
C13 H22 . 0.9500
C14 H23 . 0.9500
C15 C20 . 1.402(2)
C15 C16 . 1.4043(19)
C16 C17 . 1.393(2)
C16 H24 . 0.9500
C17 C18 . 1.384(2)
C17 H25 . 0.9500
C18 C19 . 1.385(2)
C18 H26 . 0.9500
C19 C20 . 1.390(2)
C19 H27 . 0.9500
C20 H28 . 0.9500

loop_
_geom_torsion_atom_site_label_1
_geom_torsion_atom_site_label_2
_geom_torsion_atom_site_label_3
_geom_torsion_atom_site_label_4
_geom_torsion_site_symmetry_1
_geom_torsion_site_symmetry_4
_geom_torsion
C5 Si1 Si2 C15 . . 63.66(7)
C1 Si1 Si2 C15 . . -71.20(7)
Cl1 Si1 Si2 C15 . . 177.20(5)
C5 Si1 Si2 C9 . . -177.99(7)
C1 Si1 Si2 C9 . . 47.15(7)
Cl1 Si1 Si2 C9 . . -64.44(5)
C5 Si1 Si2 Si2 . 3_656 -61.54(6)
C1 Si1 Si2 Si2 . 3_656 163.60(6)
Cl1 Si1 Si2 Si2 . 3_656 52.00(3)
C5 Si1 C1 C3 . . 34.92(14)
Cl1 Si1 C1 C3 . . -78.12(12)
Si2 Si1 C1 C3 . . 172.74(11)
C5 Si1 C1 C2 . . -85.31(13)
Cl1 Si1 C1 C2 . . 161.66(11)
Si2 Si1 C1 C2 . . 52.51(12)
C5 Si1 C1 C4 . . 153.81(11)
Cl1 Si1 C1 C4 . . 40.78(12)
Si2 Si1 C1 C4 . . -68.36(12)
C1 Si1 C5 C7 . . 169.63(11)
Cl1 Si1 C5 C7 . . -76.26(11)
Si2 Si1 C5 C7 . . 36.25(13)
C1 Si1 C5 C6 . . 48.58(13)
Cl1 Si1 C5 C6 . . 162.69(10)
Si2 Si1 C5 C6 . . -84.80(12)
C1 Si1 C5 C8 . . -72.38(12)
Cl1 Si1 C5 C8 . . 41.73(11)
Si2 Si1 C5 C8 . . 154.24(9)
C15 Si2 C9 C10 . . -169.06(10)
Si2 Si2 C9 C10 3_656 . -50.23(12)
Si1 Si2 C9 C10 . . 72.35(11)
C15 Si2 C9 C14 . . 12.38(14)
Si2 Si2 C9 C14 3_656 . 131.21(11)
Si1 Si2 C9 C14 . . -106.21(12)
C14 C9 C10 C11 . . -1.6(2)
Si2 C9 C10 C11 . . 179.71(12)
C9 C10 C11 C12 . . 1.1(2)
C10 C11 C12 C13 . . -0.2(3)
C11 C12 C13 C14 . . -0.1(3)
C12 C13 C14 C9 . . -0.6(3)
C10 C9 C14 C13 . . 1.4(2)
Si2 C9 C14 C13 . . 179.96(13)
C9 Si2 C15 C20 . . -150.92(11)
Si2 Si2 C15 C20 3_656 . 91.15(12)
Si1 Si2 C15 C20 . . -38.00(13)
C9 Si2 C15 C16 . . 33.11(14)
Si2 Si2 C15 C16 3_656 . -84.82(12)
Si1 Si2 C15 C16 . . 146.04(11)
C20 C15 C16 C17 . . 1.4(2)
Si2 C15 C16 C17 . . 177.51(12)
C15 C16 C17 C18 . . -1.5(3)
C16 C17 C18 C19 . . 0.3(3)
C17 C18 C19 C20 . . 0.9(3)
C18 C19 C20 C15 . . -0.9(3)
C16 C15 C20 C19 . . -0.2(2)
Si2 C15 C20 C19 . . -176.46(13)
